data_7201847
loop_
_publ_author_name
'Peng, Rong'
'Deng, Shi-Ren'
'Li, Mian'
'Li, Dan'
'Li, Zao-Ying'

_publ_section_title
;
 Solvent-dependent copper(i) conformational supramolecular
 pseudo-polymorphs based on a flexible thioether ligand
;
_journal_issue 5
_journal_name_full CrystEngComm
_journal_page_first 590
_journal_paper_doi 10.1039/b717165j
_journal_volume 10
_journal_year 2008
_chemical_formula_moiety 'C39 H36 Cu2 I2 N4 S6'
_chemical_formula_sum 'C39 H36 Cu2 I2 N4 S6'
_chemical_formula_weight 1133.96
_chemical_name_systematic
;
?
;
_space_group_IT_number 2
_symmetry_cell_setting triclinic
_symmetry_space_group_name_Hall '-P 1'
_symmetry_space_group_name_H-M 'P -1'
_atom_sites_solution_hydrogens geom
_atom_sites_solution_primary direct
_atom_sites_solution_secondary difmap
_audit_creation_method SHELXL-97
_cell_angle_alpha 88.7380(10)
_cell_angle_beta 80.3240(10)
_cell_angle_gamma 81.4630(10)
_cell_formula_units_Z 2
_cell_length_a 10.0063(6)
_cell_length_b 14.6856(8)
_cell_length_c 15.2104(9)
_cell_measurement_reflns_used 4095
_cell_measurement_temperature 295(2)
_cell_measurement_theta_max 23.66
_cell_measurement_theta_min 2.29
_cell_volume 2178.9(2)
_computing_structure_refinement 'SHELXL-97 (Sheldrick, 1997)'
_computing_structure_solution 'SHELXS-97 (Sheldrick, 1990)'
_diffrn_ambient_temperature 295(2)
_diffrn_measured_fraction_theta_full 0.962
_diffrn_measured_fraction_theta_max 0.962
_diffrn_radiation_monochromator graphite
_diffrn_radiation_source 'fine-focus sealed tube'
_diffrn_radiation_type MoK\a
_diffrn_radiation_wavelength 0.71073
_diffrn_reflns_av_R_equivalents 0.0270
_diffrn_reflns_av_sigmaI/netI 0.0475
_diffrn_reflns_limit_h_max 12
_diffrn_reflns_limit_h_min -12
_diffrn_reflns_limit_k_max 18
_diffrn_reflns_limit_k_min -19
_diffrn_reflns_limit_l_max 19
_diffrn_reflns_limit_l_min -19
_diffrn_reflns_number 18759
_diffrn_reflns_theta_full 27.50
_diffrn_reflns_theta_max 27.50
_diffrn_reflns_theta_min 1.36
_exptl_absorpt_coefficient_mu 2.713
_exptl_absorpt_correction_T_max 0.8328
_exptl_absorpt_correction_T_min 0.6267
_exptl_absorpt_correction_type empirical
_exptl_absorpt_process_details 'SADABS (Sheldrick, 1996)'
_exptl_crystal_colour YELLOW
_exptl_crystal_density_diffrn 1.728
_exptl_crystal_density_method 'not measured'
_exptl_crystal_description BLOCK
_exptl_crystal_F_000 1116
_exptl_crystal_size_max 0.19
_exptl_crystal_size_mid 0.11
_exptl_crystal_size_min 0.07
_refine_diff_density_max 0.779
_refine_diff_density_min -0.453
_refine_diff_density_rms 0.147
_refine_ls_extinction_method none
_refine_ls_goodness_of_fit_ref 1.114
_refine_ls_hydrogen_treatment constr
_refine_ls_matrix_type full
_refine_ls_number_parameters 487
_refine_ls_number_reflns 9625
_refine_ls_number_restraints 0
_refine_ls_restrained_S_all 1.114
_refine_ls_R_factor_all 0.0730
_refine_ls_R_factor_gt 0.0527
_refine_ls_shift/su_max 0.001
_refine_ls_shift/su_mean 0.000
_refine_ls_structure_factor_coef Fsqd
_refine_ls_weighting_details 'calc w=1/[\s^2^(Fo^2^)+(0.0596P)^2^+0.7218P] where P=(Fo^2^+2Fc^2^)/3'
_refine_ls_weighting_scheme calc
_refine_ls_wR_factor_gt 0.1178
_refine_ls_wR_factor_ref 0.1322
_reflns_number_gt 7462
_reflns_number_total 9625
_reflns_threshold_expression >2sigma(I)
_cod_data_source_file b717165j.txt
_cod_data_source_block cu
_cod_original_sg_symbol_H-M P-1
_cod_database_code 7201847

loop_
_symmetry_equiv_pos_as_xyz
'x, y, z'
'-x, -y, -z'

loop_
_atom_site_label
_atom_site_type_symbol
_atom_site_fract_x
_atom_site_fract_y
_atom_site_fract_z
_atom_site_U_iso_or_equiv
_atom_site_adp_type
_atom_site_occupancy
_atom_site_symmetry_multiplicity
_atom_site_calc_flag
_atom_site_refinement_flags
_atom_site_disorder_assembly
_atom_site_disorder_group
I1 I 0.61885(4) 0.33204(3) 0.62115(2) 0.04863(12) Uani 1 1 d . . .
I2 I 0.81944(4) 0.33171(3) 0.85877(3) 0.05253(13) Uani 1 1 d . . .
Cu1 Cu 0.60611(7) 0.29001(5) 0.79027(5) 0.04525(18) Uani 1 1 d . . .
Cu2 Cu 0.84221(7) 0.27897(5) 0.69223(5) 0.04845(18) Uani 1 1 d . . .
S1 S 0.03465(15) 0.38779(13) 1.07140(10) 0.0576(4) Uani 1 1 d . . .
S2 S -0.23902(17) 0.46812(11) 1.36454(10) 0.0594(4) Uani 1 1 d . . .
S3 S 0.0437(2) 0.17607(11) 1.34845(13) 0.0747(5) Uani 1 1 d . . .
S4 S 1.39479(15) 0.35614(12) 0.42037(9) 0.0535(4) Uani 1 1 d . . .
S5 S 1.65609(17) 0.41574(11) 0.12664(10) 0.0564(4) Uani 1 1 d . . .
S6 S 1.4179(2) 0.15469(11) 0.14006(12) 0.0734(5) Uani 1 1 d . . .
N1 N 0.4325(4) 0.3450(3) 0.8724(3) 0.0404(10) Uani 1 1 d . . .
N2 N 0.1089(5) -0.1348(3) 1.3175(3) 0.0505(12) Uani 1 1 d . . .
N3 N 1.0060(4) 0.3201(3) 0.6125(3) 0.0416(10) Uani 1 1 d . . .
N4 N 1.4071(5) -0.1505(3) 0.1893(3) 0.0488(11) Uani 1 1 d . . .
C1 C 0.4336(5) 0.3616(4) 0.9578(4) 0.0469(13) Uani 1 1 d . . .
H1 H 0.5177 0.3635 0.9754 0.056 Uiso 1 1 calc R . .
C2 C 0.3181(5) 0.3760(4) 1.0212(4) 0.0477(13) Uani 1 1 d . . .
H2 H 0.3252 0.3869 1.0802 0.057 Uiso 1 1 calc R . .
C3 C 0.1916(5) 0.3743(4) 0.9977(3) 0.0420(12) Uani 1 1 d . . .
C4 C 0.1882(6) 0.3608(4) 0.9091(4) 0.0539(15) Uani 1 1 d . . .
H4 H 0.1049 0.3611 0.8895 0.065 Uiso 1 1 calc R . .
C5 C 0.3086(6) 0.3469(4) 0.8498(4) 0.0535(15) Uani 1 1 d . . .
H5 H 0.3039 0.3382 0.7901 0.064 Uiso 1 1 calc R . .
C6 C 0.0890(6) 0.3914(4) 1.1790(3) 0.0473(13) Uani 1 1 d . . .
H6A H 0.1515 0.3360 1.1873 0.057 Uiso 1 1 calc R . .
H6B H 0.1366 0.4439 1.1818 0.057 Uiso 1 1 calc R . .
C7 C -0.0345(5) 0.3988(4) 1.2509(3) 0.0398(12) Uani 1 1 d . . .
C8 C -0.0981(6) 0.4795(4) 1.2861(4) 0.0495(14) Uani 1 1 d . . .
H8 H -0.0691 0.5357 1.2698 0.059 Uiso 1 1 calc R . .
C9 C -0.1017(6) 0.3235(4) 1.2868(3) 0.0445(13) Uani 1 1 d . . .
C10 C -0.2127(6) 0.3527(4) 1.3485(4) 0.0513(14) Uani 1 1 d . . .
H10 H -0.2691 0.3134 1.3790 0.062 Uiso 1 1 calc R . .
C11 C -0.0533(7) 0.2243(4) 1.2640(4) 0.0552(15) Uani 1 1 d . . .
H11A H 0.0039 0.2185 1.2056 0.066 Uiso 1 1 calc R . .
H11B H -0.1309 0.1920 1.2630 0.066 Uiso 1 1 calc R . .
C12 C 0.0681(6) 0.0563(4) 1.3311(4) 0.0507(14) Uani 1 1 d . . .
C13 C 0.0425(7) 0.0130(4) 1.2575(4) 0.0617(17) Uani 1 1 d . . .
H13 H 0.0113 0.0472 1.2110 0.074 Uiso 1 1 calc R . .
C14 C 0.0640(7) -0.0815(4) 1.2541(4) 0.0593(16) Uani 1 1 d . . .
H14 H 0.0459 -0.1098 1.2041 0.071 Uiso 1 1 calc R . .
C15 C 0.1295(8) -0.0923(5) 1.3885(5) 0.071(2) Uani 1 1 d . . .
H15 H 0.1561 -0.1282 1.4354 0.086 Uiso 1 1 calc R . .
C16 C 0.1140(8) 0.0022(5) 1.3975(5) 0.077(2) Uani 1 1 d . . .
H16 H 0.1343 0.0286 1.4478 0.092 Uiso 1 1 calc R . .
C17 C 0.9981(5) 0.3608(4) 0.5339(4) 0.0461(13) Uani 1 1 d . . .
H17 H 0.9116 0.3806 0.5198 0.055 Uiso 1 1 calc R . .
C18 C 1.1119(5) 0.3754(4) 0.4717(4) 0.0464(13) Uani 1 1 d . . .
H18 H 1.1013 0.4047 0.4180 0.056 Uiso 1 1 calc R . .
C19 C 1.2410(5) 0.3455(4) 0.4916(3) 0.0402(12) Uani 1 1 d . . .
C20 C 1.2492(5) 0.3047(4) 0.5752(4) 0.0444(12) Uani 1 1 d . . .
H20 H 1.3342 0.2854 0.5918 0.053 Uiso 1 1 calc R . .
C21 C 1.1330(5) 0.2937(4) 0.6314(4) 0.0447(12) Uani 1 1 d . . .
H21 H 1.1410 0.2663 0.6864 0.054 Uiso 1 1 calc R . .
C22 C 1.3385(6) 0.3818(4) 0.3133(4) 0.0526(14) Uani 1 1 d . . .
H22A H 1.2768 0.3397 0.3026 0.063 Uiso 1 1 calc R . .
H22B H 1.2898 0.4440 0.3138 0.063 Uiso 1 1 calc R . .
C23 C 1.4597(6) 0.3720(4) 0.2421(3) 0.0423(12) Uani 1 1 d . . .
C24 C 1.5170(6) 0.4460(4) 0.2060(4) 0.0495(14) Uani 1 1 d . . .
H24 H 1.4832 0.5065 0.2232 0.059 Uiso 1 1 calc R . .
C25 C 1.5336(6) 0.2889(4) 0.2032(4) 0.0483(14) Uani 1 1 d . . .
C26 C 1.6413(7) 0.3021(4) 0.1400(4) 0.0565(15) Uani 1 1 d . . .
H26 H 1.7001 0.2548 0.1078 0.068 Uiso 1 1 calc R . .
C27 C 1.4970(8) 0.1950(4) 0.2271(4) 0.0696(19) Uani 1 1 d . . .
H27A H 1.4342 0.1978 0.2833 0.084 Uiso 1 1 calc R . .
H27B H 1.5789 0.1528 0.2338 0.084 Uiso 1 1 calc R . .
C28 C 1.4154(6) 0.0374(4) 0.1640(4) 0.0525(14) Uani 1 1 d . . .
C29 C 1.4431(8) -0.0049(4) 0.2408(4) 0.0663(19) Uani 1 1 d . . .
H29 H 1.4659 0.0286 0.2859 0.080 Uiso 1 1 calc R . .
C30 C 1.4371(7) -0.0978(4) 0.2511(4) 0.0595(16) Uani 1 1 d . . .
H30 H 1.4551 -0.1252 0.3044 0.071 Uiso 1 1 calc R . .
C31 C 1.3804(7) -0.1087(4) 0.1146(4) 0.0633(17) Uani 1 1 d . . .
H31 H 1.3595 -0.1438 0.0700 0.076 Uiso 1 1 calc R . .
C32 C 1.3821(7) -0.0166(4) 0.1000(4) 0.0658(18) Uani 1 1 d . . .
H32 H 1.3608 0.0097 0.0470 0.079 Uiso 1 1 calc R . .
C33 C 0.4299(15) 0.9730(10) 0.5331(8) 0.114(8) Uani 0.50 1 d PG A -1
C34 C 0.4264(16) 1.0677(9) 0.5238(8) 0.134(16) Uani 0.50 1 d PG A -1
C35 C 0.5361(17) 1.1029(8) 0.4732(8) 0.126(11) Uani 0.50 1 d PG A -1
C36 C 0.6493(14) 1.0434(8) 0.4318(7) 0.160(19) Uani 0.50 1 d PG A -1
C37 C 0.6528(14) 0.9488(8) 0.4411(8) 0.138(13) Uani 0.50 1 d PG A -1
C38 C 0.5431(16) 0.9136(9) 0.4918(8) 0.106(10) Uani 0.50 1 d PG A -1
C39 C 0.3109(17) 0.9349(12) 0.5870(10) 0.124(11) Uani 0.50 1 d PG A -1
C40 C 0.9041(14) 0.9445(10) 0.0443(8) 0.255(13) Uani 1 1 d G . .
C41 C 0.8721(13) 1.0393(10) 0.0548(7) 0.39(2) Uani 1 1 d G . .
C42 C 0.9651(15) 1.0962(12) 0.0128(8) 0.81(7) Uani 1 1 d G . .
C43 C 0.8042(17) 0.8833(10) 0.0841(8) 0.23(2) Uani 0.50 1 d PG . .

loop_
_atom_site_aniso_label
_atom_site_aniso_U_11
_atom_site_aniso_U_22
_atom_site_aniso_U_33
_atom_site_aniso_U_23
_atom_site_aniso_U_13
_atom_site_aniso_U_12
I1 0.0397(2) 0.0616(2) 0.0450(2) 0.00498(17) -0.01099(16) -0.00486(17)
I2 0.0418(2) 0.0698(3) 0.0502(2) -0.01009(18) -0.00892(16) -0.01887(18)
Cu1 0.0386(4) 0.0438(4) 0.0516(4) -0.0022(3) 0.0006(3) -0.0092(3)
Cu2 0.0374(4) 0.0515(4) 0.0539(4) 0.0018(3) -0.0002(3) -0.0070(3)
S1 0.0357(7) 0.0948(12) 0.0392(8) 0.0065(8) -0.0011(6) -0.0062(8)
S2 0.0644(10) 0.0575(9) 0.0487(9) -0.0104(7) -0.0008(7) 0.0075(8)
S3 0.1070(15) 0.0423(9) 0.0806(12) -0.0091(8) -0.0402(11) -0.0008(9)
S4 0.0397(8) 0.0819(11) 0.0404(8) 0.0046(7) -0.0039(6) -0.0176(7)
S5 0.0630(10) 0.0579(9) 0.0494(8) 0.0021(7) 0.0016(7) -0.0256(8)
S6 0.1185(16) 0.0415(8) 0.0736(11) 0.0145(8) -0.0405(11) -0.0292(10)
N1 0.033(2) 0.048(3) 0.039(2) 0.0002(19) -0.0042(19) -0.0049(19)
N2 0.052(3) 0.043(3) 0.052(3) -0.001(2) -0.004(2) 0.002(2)
N3 0.033(2) 0.048(3) 0.044(3) 0.001(2) -0.0044(19) -0.0077(19)
N4 0.056(3) 0.041(3) 0.051(3) 0.005(2) -0.006(2) -0.017(2)
C1 0.037(3) 0.059(4) 0.048(3) 0.007(3) -0.015(2) -0.010(3)
C2 0.040(3) 0.070(4) 0.035(3) -0.002(3) -0.007(2) -0.012(3)
C3 0.030(3) 0.053(3) 0.041(3) 0.009(2) -0.005(2) -0.005(2)
C4 0.032(3) 0.089(5) 0.041(3) 0.001(3) -0.007(2) -0.010(3)
C5 0.044(3) 0.082(4) 0.035(3) -0.001(3) -0.005(2) -0.013(3)
C6 0.044(3) 0.060(4) 0.038(3) 0.005(3) -0.008(2) -0.007(3)
C7 0.046(3) 0.042(3) 0.031(3) -0.001(2) -0.007(2) -0.005(2)
C8 0.066(4) 0.038(3) 0.044(3) 0.005(2) -0.011(3) -0.007(3)
C9 0.058(3) 0.039(3) 0.035(3) -0.002(2) -0.006(2) -0.003(3)
C10 0.057(4) 0.055(3) 0.042(3) 0.007(3) 0.000(3) -0.014(3)
C11 0.080(4) 0.036(3) 0.049(3) 0.002(2) -0.011(3) -0.006(3)
C12 0.059(4) 0.035(3) 0.057(4) -0.005(3) -0.009(3) -0.003(3)
C13 0.087(5) 0.046(3) 0.055(4) 0.008(3) -0.026(3) -0.003(3)
C14 0.085(5) 0.038(3) 0.057(4) -0.010(3) -0.024(3) -0.002(3)
C15 0.098(6) 0.054(4) 0.059(4) -0.003(3) -0.027(4) 0.014(4)
C16 0.114(6) 0.054(4) 0.061(4) -0.016(3) -0.039(4) 0.022(4)
C17 0.036(3) 0.054(3) 0.051(3) 0.005(3) -0.010(2) -0.009(2)
C18 0.039(3) 0.060(4) 0.039(3) 0.008(3) -0.007(2) -0.004(3)
C19 0.039(3) 0.042(3) 0.040(3) -0.002(2) -0.004(2) -0.011(2)
C20 0.033(3) 0.056(3) 0.046(3) 0.000(3) -0.010(2) -0.006(2)
C21 0.041(3) 0.050(3) 0.044(3) 0.006(2) -0.009(2) -0.007(2)
C22 0.057(4) 0.063(4) 0.043(3) 0.008(3) -0.017(3) -0.016(3)
C23 0.052(3) 0.042(3) 0.034(3) 0.004(2) -0.006(2) -0.014(3)
C24 0.059(4) 0.041(3) 0.048(3) 0.001(2) -0.002(3) -0.014(3)
C25 0.067(4) 0.040(3) 0.042(3) 0.003(2) -0.012(3) -0.020(3)
C26 0.071(4) 0.049(3) 0.047(3) -0.009(3) -0.003(3) -0.007(3)
C27 0.109(6) 0.051(4) 0.053(4) 0.001(3) -0.011(4) -0.029(4)
C28 0.067(4) 0.038(3) 0.055(4) 0.003(3) -0.009(3) -0.016(3)
C29 0.107(6) 0.050(4) 0.055(4) 0.006(3) -0.035(4) -0.032(4)
C30 0.081(5) 0.050(3) 0.057(4) 0.007(3) -0.025(3) -0.027(3)
C31 0.092(5) 0.050(4) 0.059(4) 0.000(3) -0.026(4) -0.028(3)
C32 0.093(5) 0.057(4) 0.061(4) 0.015(3) -0.037(4) -0.029(4)
C33 0.14(2) 0.11(2) 0.105(18) -0.016(15) -0.070(17) -0.003(16)
C34 0.21(4) 0.077(17) 0.15(3) 0.03(2) -0.13(3) -0.03(2)
C35 0.18(3) 0.076(15) 0.13(2) -0.007(15) -0.08(2) -0.020(19)
C36 0.14(3) 0.28(5) 0.11(2) 0.07(3) -0.09(2) -0.11(4)
C37 0.18(3) 0.065(16) 0.19(3) -0.039(17) -0.10(2) 0.011(17)
C38 0.12(2) 0.065(14) 0.13(2) -0.028(14) -0.003(16) -0.015(15)
C39 0.106(18) 0.17(3) 0.111(19) 0.018(19) -0.045(14) -0.056(19)
C40 0.36(4) 0.23(2) 0.24(2) 0.058(18) -0.24(2) -0.05(2)
C41 0.38(4) 0.39(4) 0.44(4) -0.21(3) -0.35(3) 0.23(3)
C42 1.45(15) 0.44(5) 0.51(6) -0.36(5) -0.76(8) 0.66(8)
C43 0.21(3) 0.14(3) 0.39(6) 0.04(3) -0.18(4) -0.06(3)

loop_
_atom_type_symbol
_atom_type_description
_atom_type_scat_dispersion_real
_atom_type_scat_dispersion_imag
_atom_type_scat_source
C C 0.0033 0.0016 'International Tables Vol C Tables 4.2.6.8 and 6.1.1.4'
H H 0.0000 0.0000 'International Tables Vol C Tables 4.2.6.8 and 6.1.1.4'
N N 0.0061 0.0033 'International Tables Vol C Tables 4.2.6.8 and 6.1.1.4'
S S 0.1246 0.1234 'International Tables Vol C Tables 4.2.6.8 and 6.1.1.4'
Cu Cu 0.3201 1.2651 'International Tables Vol C Tables 4.2.6.8 and 6.1.1.4'
I I -0.4742 1.8119 'International Tables Vol C Tables 4.2.6.8 and 6.1.1.4'

loop_
_geom_angle_atom_site_label_1
_geom_angle_atom_site_label_2
_geom_angle_atom_site_label_3
_geom_angle
_geom_angle_site_symmetry_1
_geom_angle_site_symmetry_3
_geom_angle_publ_flag
Cu1 I1 Cu2 58.07(2) . . ?
Cu2 I2 Cu1 57.61(2) . . ?
N1 Cu1 N4 99.41(18) . 2_756 ?
N1 Cu1 Cu2 159.62(13) . . ?
N4 Cu1 Cu2 100.11(13) 2_756 . ?
N1 Cu1 I1 115.97(12) . . ?
N4 Cu1 I1 110.89(13) 2_756 . ?
Cu2 Cu1 I1 61.60(2) . . ?
N1 Cu1 I2 107.49(12) . . ?
N4 Cu1 I2 109.10(14) 2_756 . ?
Cu2 Cu1 I2 60.18(2) . . ?
I1 Cu1 I2 113.02(3) . . ?
N3 Cu2 N2 101.56(18) . 2_657 ?
N3 Cu2 Cu1 159.06(13) . . ?
N2 Cu2 Cu1 99.14(13) 2_657 . ?
N3 Cu2 I2 112.64(13) . . ?
N2 Cu2 I2 110.16(14) 2_657 . ?
Cu1 Cu2 I2 62.20(2) . . ?
N3 Cu2 I1 109.20(12) . . ?
N2 Cu2 I1 108.93(14) 2_657 . ?
Cu1 Cu2 I1 60.32(2) . . ?
I2 Cu2 I1 113.64(3) . . ?
C3 S1 C6 102.2(2) . . ?
C10 S2 C8 90.7(3) . . ?
C12 S3 C11 105.1(3) . . ?
C19 S4 C22 102.6(3) . . ?
C24 S5 C26 91.5(3) . . ?
C28 S6 C27 104.0(3) . . ?
C1 N1 C5 115.7(4) . . ?
C1 N1 Cu1 121.0(3) . . ?
C5 N1 Cu1 121.7(4) . . ?
C15 N2 C14 116.2(5) . . ?
C15 N2 Cu2 119.6(4) . 2_657 ?
C14 N2 Cu2 124.1(4) . 2_657 ?
C17 N3 C21 116.5(4) . . ?
C17 N3 Cu2 123.0(3) . . ?
C21 N3 Cu2 119.6(4) . . ?
C31 N4 C30 116.4(5) . . ?
C31 N4 Cu1 121.3(4) . 2_756 ?
C30 N4 Cu1 122.3(4) . 2_756 ?
N1 C1 C2 123.8(5) . . ?
N1 C1 H1 118.1 . . ?
C2 C1 H1 118.1 . . ?
C1 C2 C3 119.9(5) . . ?
C1 C2 H2 120.1 . . ?
C3 C2 H2 120.1 . . ?
C4 C3 C2 117.1(5) . . ?
C4 C3 S1 117.4(4) . . ?
C2 C3 S1 125.5(4) . . ?
C5 C4 C3 119.3(5) . . ?
C5 C4 H4 120.3 . . ?
C3 C4 H4 120.3 . . ?
N1 C5 C4 124.2(5) . . ?
N1 C5 H5 117.9 . . ?
C4 C5 H5 117.9 . . ?
C7 C6 S1 109.1(4) . . ?
C7 C6 H6A 109.9 . . ?
S1 C6 H6A 109.9 . . ?
C7 C6 H6B 109.9 . . ?
S1 C6 H6B 109.9 . . ?
H6A C6 H6B 108.3 . . ?
C8 C7 C9 112.2(5) . . ?
C8 C7 C6 122.4(5) . . ?
C9 C7 C6 125.3(5) . . ?
C7 C8 S2 112.6(4) . . ?
C7 C8 H8 123.7 . . ?
S2 C8 H8 123.7 . . ?
C10 C9 C7 111.2(5) . . ?
C10 C9 C11 123.4(5) . . ?
C7 C9 C11 125.4(5) . . ?
C9 C10 S2 113.3(4) . . ?
C9 C10 H10 123.4 . . ?
S2 C10 H10 123.4 . . ?
C9 C11 S3 107.4(4) . . ?
C9 C11 H11A 110.2 . . ?
S3 C11 H11A 110.2 . . ?
C9 C11 H11B 110.2 . . ?
S3 C11 H11B 110.2 . . ?
H11A C11 H11B 108.5 . . ?
C16 C12 C13 117.8(5) . . ?
C16 C12 S3 116.6(5) . . ?
C13 C12 S3 125.5(5) . . ?
C14 C13 C12 119.0(6) . . ?
C14 C13 H13 120.5 . . ?
C12 C13 H13 120.5 . . ?
N2 C14 C13 124.0(6) . . ?
N2 C14 H14 118.0 . . ?
C13 C14 H14 118.0 . . ?
N2 C15 C16 124.2(6) . . ?
N2 C15 H15 117.9 . . ?
C16 C15 H15 117.9 . . ?
C12 C16 C15 118.7(6) . . ?
C12 C16 H16 120.6 . . ?
C15 C16 H16 120.6 . . ?
N3 C17 C18 123.8(5) . . ?
N3 C17 H17 118.1 . . ?
C18 C17 H17 118.1 . . ?
C19 C18 C17 118.6(5) . . ?
C19 C18 H18 120.7 . . ?
C17 C18 H18 120.7 . . ?
C18 C19 C20 117.6(5) . . ?
C18 C19 S4 124.6(4) . . ?
C20 C19 S4 117.8(4) . . ?
C21 C20 C19 119.6(5) . . ?
C21 C20 H20 120.2 . . ?
C19 C20 H20 120.2 . . ?
N3 C21 C20 123.8(5) . . ?
N3 C21 H21 118.1 . . ?
C20 C21 H21 118.1 . . ?
C23 C22 S4 108.9(4) . . ?
C23 C22 H22A 109.9 . . ?
S4 C22 H22A 109.9 . . ?
C23 C22 H22B 109.9 . . ?
S4 C22 H22B 109.9 . . ?
H22A C22 H22B 108.3 . . ?
C24 C23 C25 110.8(5) . . ?
C24 C23 C22 122.3(5) . . ?
C25 C23 C22 126.9(5) . . ?
C23 C24 S5 112.8(4) . . ?
C23 C24 H24 123.6 . . ?
S5 C24 H24 123.6 . . ?
C26 C25 C23 113.2(5) . . ?
C26 C25 C27 122.4(6) . . ?
C23 C25 C27 124.4(5) . . ?
C25 C26 S5 111.7(5) . . ?
C25 C26 H26 124.1 . . ?
S5 C26 H26 124.1 . . ?
C25 C27 S6 109.2(4) . . ?
C25 C27 H27A 109.8 . . ?
S6 C27 H27A 109.8 . . ?
C25 C27 H27B 109.8 . . ?
S6 C27 H27B 109.8 . . ?
H27A C27 H27B 108.3 . . ?
C29 C28 C32 117.1(5) . . ?
C29 C28 S6 125.4(5) . . ?
C32 C28 S6 117.6(5) . . ?
C28 C29 C30 119.4(6) . . ?
C28 C29 H29 120.3 . . ?
C30 C29 H29 120.3 . . ?
N4 C30 C29 123.8(6) . . ?
N4 C30 H30 118.1 . . ?
C29 C30 H30 118.1 . . ?
N4 C31 C32 123.2(6) . . ?
N4 C31 H31 118.4 . . ?
C32 C31 H31 118.4 . . ?
C31 C32 C28 120.1(6) . . ?
C31 C32 H32 120.0 . . ?
C28 C32 H32 120.0 . . ?
C34 C33 C38 120.0 . . ?
C34 C33 C39 120.0 . . ?
C38 C33 C39 120.0 . . ?
C33 C34 C35 120.0 . . ?
C36 C35 C34 120.0 . . ?
C35 C36 C37 120.0 . . ?
C38 C37 C36 120.0 . . ?
C37 C38 C33 120.0 . . ?
C41 C40 C43 120.3 . . ?
C41 C40 C42 120.0(16) . 2_775 ?
C43 C40 C42 119.5(16) . 2_775 ?
C40 C41 C42 119.5 . . ?
C41 C42 C40 120.5(16) . 2_775 ?

loop_
_geom_bond_atom_site_label_1
_geom_bond_atom_site_label_2
_geom_bond_distance
_geom_bond_site_symmetry_2
_geom_bond_publ_flag
I1 Cu1 2.6187(8) . ?
I1 Cu2 2.6513(8) . ?
I2 Cu2 2.6284(8) . ?
I2 Cu1 2.6798(8) . ?
Cu1 N1 2.032(4) . ?
Cu1 N4 2.086(4) 2_756 ?
Cu1 Cu2 2.5581(9) . ?
Cu2 N3 2.029(4) . ?
Cu2 N2 2.103(5) 2_657 ?
S1 C3 1.757(5) . ?
S1 C6 1.814(5) . ?
S2 C10 1.693(6) . ?
S2 C8 1.713(6) . ?
S3 C12 1.759(6) . ?
S3 C11 1.808(6) . ?
S4 C19 1.753(5) . ?
S4 C22 1.825(5) . ?
S5 C24 1.693(6) . ?
S5 C26 1.702(6) . ?
S6 C28 1.756(6) . ?
S6 C27 1.804(7) . ?
N1 C1 1.329(7) . ?
N1 C5 1.337(7) . ?
N2 C15 1.319(8) . ?
N2 C14 1.325(7) . ?
N2 Cu2 2.103(5) 2_657 ?
N3 C17 1.334(7) . ?
N3 C21 1.349(7) . ?
N4 C31 1.326(7) . ?
N4 C30 1.330(7) . ?
N4 Cu1 2.086(4) 2_756 ?
C1 C2 1.368(7) . ?
C1 H1 0.9300 . ?
C2 C3 1.376(7) . ?
C2 H2 0.9300 . ?
C3 C4 1.374(7) . ?
C4 C5 1.370(7) . ?
C4 H4 0.9300 . ?
C5 H5 0.9300 . ?
C6 C7 1.499(7) . ?
C6 H6A 0.9700 . ?
C6 H6B 0.9700 . ?
C7 C8 1.336(7) . ?
C7 C9 1.430(7) . ?
C8 H8 0.9300 . ?
C9 C10 1.350(7) . ?
C9 C11 1.495(7) . ?
C10 H10 0.9300 . ?
C11 H11A 0.9700 . ?
C11 H11B 0.9700 . ?
C12 C16 1.370(8) . ?
C12 C13 1.377(8) . ?
C13 C14 1.374(8) . ?
C13 H13 0.9300 . ?
C14 H14 0.9300 . ?
C15 C16 1.380(9) . ?
C15 H15 0.9300 . ?
C16 H16 0.9300 . ?
C17 C18 1.392(7) . ?
C17 H17 0.9300 . ?
C18 C19 1.382(7) . ?
C18 H18 0.9300 . ?
C19 C20 1.402(7) . ?
C20 C21 1.352(7) . ?
C20 H20 0.9300 . ?
C21 H21 0.9300 . ?
C22 C23 1.476(8) . ?
C22 H22A 0.9700 . ?
C22 H22B 0.9700 . ?
C23 C24 1.365(7) . ?
C23 C25 1.415(8) . ?
C24 H24 0.9300 . ?
C25 C26 1.352(8) . ?
C25 C27 1.501(8) . ?
C26 H26 0.9300 . ?
C27 H27A 0.9700 . ?
C27 H27B 0.9700 . ?
C28 C29 1.361(8) . ?
C28 C32 1.382(8) . ?
C29 C30 1.379(8) . ?
C29 H29 0.9300 . ?
C30 H30 0.9300 . ?
C31 C32 1.368(8) . ?
C31 H31 0.9300 . ?
C32 H32 0.9300 . ?
C33 C34 1.3900 . ?
C33 C38 1.3900 . ?
C33 C39 1.5011 . ?
C34 C35 1.3900 . ?
C35 C36 1.3900 . ?
C36 C37 1.3900 . ?
C37 C38 1.3900 . ?
C40 C41 1.3884 . ?
C40 C43 1.4871 . ?
C40 C42 1.49435 2_775 ?
C41 C42 1.4074 . ?
C42 C40 1.49435 2_775 ?

loop_
_geom_torsion_atom_site_label_1
_geom_torsion_atom_site_label_2
_geom_torsion_atom_site_label_3
_geom_torsion_atom_site_label_4
_geom_torsion
_geom_torsion_site_symmetry_1
_geom_torsion_site_symmetry_2
_geom_torsion_site_symmetry_3
_geom_torsion_site_symmetry_4
_geom_torsion_publ_flag
Cu2 I1 Cu1 N1 157.22(14) . . . . ?
Cu2 I1 Cu1 N4 -90.41(14) . . . 2_756 ?
Cu2 I1 Cu1 I2 32.46(3) . . . . ?
Cu2 I2 Cu1 N1 -162.22(13) . . . . ?
Cu2 I2 Cu1 N4 90.90(14) . . . 2_756 ?
Cu2 I2 Cu1 I1 -32.96(3) . . . . ?
N1 Cu1 Cu2 N3 -24.0(5) . . . . ?
N4 Cu1 Cu2 N3 172.9(4) 2_756 . . . ?
I1 Cu1 Cu2 N3 64.5(4) . . . . ?
I2 Cu1 Cu2 N3 -80.8(4) . . . . ?
N1 Cu1 Cu2 N2 164.8(4) . . . 2_657 ?
N4 Cu1 Cu2 N2 1.74(19) 2_756 . . 2_657 ?
I1 Cu1 Cu2 N2 -106.65(14) . . . 2_657 ?
I2 Cu1 Cu2 N2 108.05(14) . . . 2_657 ?
N1 Cu1 Cu2 I2 56.8(4) . . . . ?
N4 Cu1 Cu2 I2 -106.31(14) 2_756 . . . ?
I1 Cu1 Cu2 I2 145.30(3) . . . . ?
N1 Cu1 Cu2 I1 -88.5(4) . . . . ?
N4 Cu1 Cu2 I1 108.39(14) 2_756 . . . ?
I2 Cu1 Cu2 I1 -145.30(3) . . . . ?
Cu1 I2 Cu2 N3 157.53(14) . . . . ?
Cu1 I2 Cu2 N2 -89.87(14) . . . 2_657 ?
Cu1 I2 Cu2 I1 32.68(3) . . . . ?
Cu1 I1 Cu2 N3 -160.03(14) . . . . ?
Cu1 I1 Cu2 N2 89.87(14) . . . 2_657 ?
Cu1 I1 Cu2 I2 -33.35(3) . . . . ?
N4 Cu1 N1 C1 89.0(4) 2_756 . . . ?
Cu2 Cu1 N1 C1 -74.2(6) . . . . ?
I1 Cu1 N1 C1 -152.2(4) . . . . ?
I2 Cu1 N1 C1 -24.6(4) . . . . ?
N4 Cu1 N1 C5 -75.8(5) 2_756 . . . ?
Cu2 Cu1 N1 C5 121.1(5) . . . . ?
I1 Cu1 N1 C5 43.1(5) . . . . ?
I2 Cu1 N1 C5 170.6(4) . . . . ?
N2 Cu2 N3 C17 110.2(4) 2_657 . . . ?
Cu1 Cu2 N3 C17 -60.9(6) . . . . ?
I2 Cu2 N3 C17 -132.0(4) . . . . ?
I1 Cu2 N3 C17 -4.8(5) . . . . ?
N2 Cu2 N3 C21 -59.3(4) 2_657 . . . ?
Cu1 Cu2 N3 C21 129.6(4) . . . . ?
I2 Cu2 N3 C21 58.5(4) . . . . ?
I1 Cu2 N3 C21 -174.2(4) . . . . ?
C5 N1 C1 C2 2.8(8) . . . . ?
Cu1 N1 C1 C2 -162.8(5) . . . . ?
N1 C1 C2 C3 -0.4(9) . . . . ?
C1 C2 C3 C4 -2.1(9) . . . . ?
C1 C2 C3 S1 177.8(4) . . . . ?
C6 S1 C3 C4 174.4(5) . . . . ?
C6 S1 C3 C2 -5.6(6) . . . . ?
C2 C3 C4 C5 2.1(9) . . . . ?
S1 C3 C4 C5 -177.8(5) . . . . ?
C1 N1 C5 C4 -2.7(9) . . . . ?
Cu1 N1 C5 C4 162.8(5) . . . . ?
C3 C4 C5 N1 0.3(10) . . . . ?
C3 S1 C6 C7 -177.6(4) . . . . ?
S1 C6 C7 C8 -95.2(6) . . . . ?
S1 C6 C7 C9 81.7(6) . . . . ?
C9 C7 C8 S2 0.9(6) . . . . ?
C6 C7 C8 S2 178.2(4) . . . . ?
C10 S2 C8 C7 -0.7(5) . . . . ?
C8 C7 C9 C10 -0.7(7) . . . . ?
C6 C7 C9 C10 -177.9(5) . . . . ?
C8 C7 C9 C11 -177.5(5) . . . . ?
C6 C7 C9 C11 5.3(9) . . . . ?
C7 C9 C10 S2 0.1(6) . . . . ?
C11 C9 C10 S2 177.0(4) . . . . ?
C8 S2 C10 C9 0.3(5) . . . . ?
C10 C9 C11 S3 -80.8(7) . . . . ?
C7 C9 C11 S3 95.7(6) . . . . ?
C12 S3 C11 C9 168.6(4) . . . . ?
C11 S3 C12 C16 -166.8(6) . . . . ?
C11 S3 C12 C13 11.9(7) . . . . ?
C16 C12 C13 C14 0.0(10) . . . . ?
S3 C12 C13 C14 -178.7(5) . . . . ?
C15 N2 C14 C13 2.0(10) . . . . ?
Cu2 N2 C14 C13 -174.6(5) 2_657 . . . ?
C12 C13 C14 N2 -0.3(11) . . . . ?
C14 N2 C15 C16 -3.5(11) . . . . ?
Cu2 N2 C15 C16 173.2(6) 2_657 . . . ?
C13 C12 C16 C15 -1.4(11) . . . . ?
S3 C12 C16 C15 177.5(6) . . . . ?
N2 C15 C16 C12 3.3(13) . . . . ?
C21 N3 C17 C18 1.1(8) . . . . ?
Cu2 N3 C17 C18 -168.7(4) . . . . ?
N3 C17 C18 C19 0.7(9) . . . . ?
C17 C18 C19 C20 -2.2(8) . . . . ?
C17 C18 C19 S4 178.7(4) . . . . ?
C22 S4 C19 C18 -15.5(6) . . . . ?
C22 S4 C19 C20 165.4(4) . . . . ?
C18 C19 C20 C21 2.0(8) . . . . ?
S4 C19 C20 C21 -178.8(4) . . . . ?
C17 N3 C21 C20 -1.3(8) . . . . ?
Cu2 N3 C21 C20 168.9(4) . . . . ?
C19 C20 C21 N3 -0.3(9) . . . . ?
C19 S4 C22 C23 -167.3(4) . . . . ?
S4 C22 C23 C24 -99.9(6) . . . . ?
S4 C22 C23 C25 78.8(6) . . . . ?
C25 C23 C24 S5 0.3(6) . . . . ?
C22 C23 C24 S5 179.2(4) . . . . ?
C26 S5 C24 C23 -0.1(5) . . . . ?
C24 C23 C25 C26 -0.4(7) . . . . ?
C22 C23 C25 C26 -179.2(5) . . . . ?
C24 C23 C25 C27 -179.3(6) . . . . ?
C22 C23 C25 C27 1.9(9) . . . . ?
C23 C25 C26 S5 0.3(7) . . . . ?
C27 C25 C26 S5 179.2(5) . . . . ?
C24 S5 C26 C25 -0.1(5) . . . . ?
C26 C25 C27 S6 -74.8(7) . . . . ?
C23 C25 C27 S6 104.0(6) . . . . ?
C28 S6 C27 C25 167.6(5) . . . . ?
C27 S6 C28 C29 11.2(7) . . . . ?
C27 S6 C28 C32 -169.0(6) . . . . ?
C32 C28 C29 C30 0.1(10) . . . . ?
S6 C28 C29 C30 179.8(5) . . . . ?
C31 N4 C30 C29 -0.8(10) . . . . ?
Cu1 N4 C30 C29 -178.2(5) 2_756 . . . ?
C28 C29 C30 N4 0.9(11) . . . . ?
C30 N4 C31 C32 -0.3(10) . . . . ?
Cu1 N4 C31 C32 177.1(5) 2_756 . . . ?
N4 C31 C32 C28 1.3(11) . . . . ?
C29 C28 C32 C31 -1.2(10) . . . . ?
S6 C28 C32 C31 179.1(6) . . . . ?
C38 C33 C34 C35 0.0 . . . . ?
C39 C33 C34 C35 -179.4 . . . . ?
C33 C34 C35 C36 0.0 . . . . ?
C34 C35 C36 C37 0.0 . . . . ?
C35 C36 C37 C38 0.0 . . . . ?
C36 C37 C38 C33 0.0 . . . . ?
C34 C33 C38 C37 0.0 . . . . ?
C39 C33 C38 C37 179.4 . . . . ?
C43 C40 C41 C42 -176.8 . . . . ?
C42 C40 C41 C42 -1.33 2_775 . . . ?
C40 C41 C42 C40 1.33 . . . 2_775 ?
